data_4075767
loop_
_publ_author_name
'Van Droogenbroeck, Joris'
'Van Alsenoy, Christian'
'Aucott, Stephen M.'
'Woollins, J. Derek'
'Hunter, Allen D.'
'Blockhuys, Frank'

_publ_section_title
;
 Structure, Bonding, and Reactivity of the Organometallic
 1,3,2,4-Dithiadiazole Complex CpCoS2N2
;
_journal_issue 5
_journal_name_full Organometallics
_journal_page_first 1004
_journal_paper_doi 10.1021/om0494059
_journal_volume 24
_journal_year 2005
_chemical_formula_moiety 'C5 H5 Co N2 S2'
_chemical_formula_sum 'C5 H5 Co N2 S2'
_chemical_formula_weight 216.16
_chemical_name_common CpCoNSNS
_chemical_name_systematic
;
 ?
;
_space_group_IT_number 14
_symmetry_cell_setting monoclinic
_symmetry_space_group_name_Hall '-P 2ybc'
_symmetry_space_group_name_H-M 'P 1 21/c 1'
_atom_sites_solution_hydrogens geom
_atom_sites_solution_primary direct
_atom_sites_solution_secondary difmap
_audit_creation_method SHELXL-97
_cell_angle_alpha 90.00
_cell_angle_beta 105.236(13)
_cell_angle_gamma 90.00
_cell_formula_units_Z 4
_cell_length_a 5.8192(15)
_cell_length_b 17.670(6)
_cell_length_c 7.2905(19)
_cell_measurement_reflns_used 4588
_cell_measurement_temperature 150(2)
_cell_measurement_theta_max 28.3112
_cell_measurement_theta_min 2.3088
_cell_volume 723.3(4)
_computing_cell_refinement 'Bruker SMART'
_computing_data_collection 'Bruker SMART'
_computing_data_reduction 'Bruker SAINT'
_computing_structure_refinement 'SHELXL-97 (Sheldrick, 1997)'
_computing_structure_solution 'SHELXS-97 (Sheldrick, 1990)'
_diffrn_ambient_temperature 150(2)
_diffrn_detector_area_resol_mean 8.366
_diffrn_measured_fraction_theta_full 0.995
_diffrn_measured_fraction_theta_max 0.995
_diffrn_measurement_device_type 'CCD area detector'
_diffrn_measurement_method 'omega scans'
_diffrn_radiation_monochromator graphite
_diffrn_radiation_source 'normal-focus sealed tube'
_diffrn_radiation_type MoK\a
_diffrn_radiation_wavelength 0.71073
_diffrn_reflns_av_R_equivalents 0.0160
_diffrn_reflns_av_sigmaI/netI 0.0165
_diffrn_reflns_limit_h_max 6
_diffrn_reflns_limit_h_min -7
_diffrn_reflns_limit_k_max 23
_diffrn_reflns_limit_k_min -22
_diffrn_reflns_limit_l_max 9
_diffrn_reflns_limit_l_min -9
_diffrn_reflns_number 5030
_diffrn_reflns_theta_full 28.25
_diffrn_reflns_theta_max 28.25
_diffrn_reflns_theta_min 2.31
_exptl_absorpt_coefficient_mu 2.861
_exptl_absorpt_correction_T_max 0.6876
_exptl_absorpt_correction_T_min 0.3298
_exptl_absorpt_correction_type multi-scan
_exptl_absorpt_process_details
;
Sheldrick, G.M. SADABS. Version 2. Multi-Scan Absorption 
Correction Program.
University of Gottingen, Germany, 2001
;
_exptl_crystal_colour black
_exptl_crystal_density_diffrn 1.985
_exptl_crystal_density_method 'not measured'
_exptl_crystal_description block
_exptl_crystal_F_000 432
_exptl_crystal_size_max 0.47
_exptl_crystal_size_mid 0.19
_exptl_crystal_size_min 0.13
_refine_diff_density_max 0.322
_refine_diff_density_min -0.402
_refine_diff_density_rms 0.090
_refine_ls_extinction_coef 0.0307(16)
_refine_ls_extinction_expression Fc^*^=kFc[1+0.001xFc^2^\l^3^/sin(2\q)]^-1/4^
_refine_ls_extinction_method SHELXL
_refine_ls_goodness_of_fit_ref 1.075
_refine_ls_hydrogen_treatment refall
_refine_ls_matrix_type full
_refine_ls_number_parameters 112
_refine_ls_number_reflns 1779
_refine_ls_number_restraints 0
_refine_ls_restrained_S_all 1.075
_refine_ls_R_factor_all 0.0216
_refine_ls_R_factor_gt 0.0210
_refine_ls_shift/su_max 0.002
_refine_ls_shift/su_mean 0.000
_refine_ls_structure_factor_coef Fsqd
_refine_ls_weighting_details 'calc w=1/[\s^2^(Fo^2^)+(0.0297P)^2^+0.3327P] where P=(Fo^2^+2Fc^2^)/3'
_refine_ls_weighting_scheme calc
_refine_ls_wR_factor_gt 0.0541
_refine_ls_wR_factor_ref 0.0545
_reflns_number_gt 1717
_reflns_number_total 1779
_reflns_threshold_expression >2sigma(I)
_cod_data_source_file om0494059si20040802_093711.cif
_cod_data_source_block consns
_cod_depositor_comments
;
The following automatic conversions were performed:

'_symmetry_cell_setting' value 'Monoclinic' changed to 'monoclinic'
according to /home/saulius/struct/CIF-dictionaries/cif_core.dic
dictionary named 'cif_core.dic' version 2.4.1 from 2010-06-29.

Automatic conversion script
Id: cif_fix_values 1715 2011-07-08 13:25:40Z adriana 
;
_cod_original_sg_symbol_H-M P21/c
_cod_database_code 4075767

loop_
_symmetry_equiv_pos_as_xyz
'x, y, z'
'-x, y+1/2, -z+1/2'
'-x, -y, -z'
'x, -y-1/2, z-1/2'

loop_
_atom_site_label
_atom_site_type_symbol
_atom_site_fract_x
_atom_site_fract_y
_atom_site_fract_z
_atom_site_U_iso_or_equiv
_atom_site_adp_type
_atom_site_occupancy
_atom_site_symmetry_multiplicity
_atom_site_calc_flag
Co1 Co 0.18537(3) 0.631680(10) 0.12638(3) 0.01709(9) Uani 1 1 d
N1 N -0.0984(2) 0.67186(8) -0.00246(18) 0.0262(3) Uani 1 1 d
S1 S 0.19611(7) 0.56510(2) -0.10590(5) 0.02784(11) Uani 1 1 d
N2 N -0.0484(3) 0.58326(8) -0.27660(18) 0.0274(3) Uani 1 1 d
S2 S -0.21144(7) 0.64429(3) -0.20918(6) 0.02863(11) Uani 1 1 d
C1 C 0.3484(3) 0.71209(9) 0.3234(2) 0.0245(3) Uani 1 1 d
H1 H 0.333(4) 0.7668(13) 0.306(3) 0.032(5) Uiso 1 1 d
C2 C 0.5194(3) 0.66544(12) 0.2712(2) 0.0315(4) Uani 1 1 d
H2 H 0.624(4) 0.6807(13) 0.210(3) 0.041(6) Uiso 1 1 d
C3 C 0.4773(3) 0.58986(11) 0.3189(2) 0.0352(4) Uani 1 1 d
H3 H 0.556(4) 0.5478(15) 0.292(4) 0.053(7) Uiso 1 1 d
C4 C 0.2784(3) 0.59003(10) 0.3974(2) 0.0306(4) Uani 1 1 d
H4 H 0.207(4) 0.5478(13) 0.434(3) 0.042(6) Uiso 1 1 d
C5 C 0.2016(3) 0.66570(9) 0.4020(2) 0.0231(3) Uani 1 1 d
H5 H 0.062(4) 0.6822(12) 0.445(3) 0.034(5) Uiso 1 1 d

loop_
_atom_site_aniso_label
_atom_site_aniso_U_11
_atom_site_aniso_U_22
_atom_site_aniso_U_33
_atom_site_aniso_U_23
_atom_site_aniso_U_13
_atom_site_aniso_U_12
Co1 0.01778(13) 0.01873(12) 0.01396(12) -0.00104(6) 0.00273(8) 0.00090(6)
N1 0.0218(6) 0.0339(7) 0.0210(6) -0.0032(5) 0.0024(5) 0.0067(5)
S1 0.0311(2) 0.0295(2) 0.02114(19) -0.00715(14) 0.00377(15) 0.00736(15)
N2 0.0305(7) 0.0308(7) 0.0192(6) -0.0036(5) 0.0037(5) -0.0031(5)
S2 0.0224(2) 0.0399(2) 0.01993(19) -0.00266(15) -0.00091(15) 0.00303(15)
C1 0.0266(7) 0.0251(7) 0.0195(6) -0.0041(5) 0.0024(6) -0.0045(6)
C2 0.0187(7) 0.0517(11) 0.0223(7) -0.0084(7) 0.0024(6) -0.0032(7)
C3 0.0353(9) 0.0406(9) 0.0218(7) -0.0067(7) -0.0063(7) 0.0194(7)
C4 0.0448(10) 0.0256(8) 0.0165(6) 0.0021(6) -0.0006(6) -0.0010(7)
C5 0.0243(7) 0.0287(7) 0.0157(6) -0.0036(5) 0.0042(5) -0.0014(6)

loop_
_atom_type_symbol
_atom_type_description
_atom_type_scat_dispersion_real
_atom_type_scat_dispersion_imag
_atom_type_scat_source
C C 0.0033 0.0016 'International Tables Vol C Tables 4.2.6.8 and 6.1.1.4'
H H 0.0000 0.0000 'International Tables Vol C Tables 4.2.6.8 and 6.1.1.4'
N N 0.0061 0.0033 'International Tables Vol C Tables 4.2.6.8 and 6.1.1.4'
S S 0.1246 0.1234 'International Tables Vol C Tables 4.2.6.8 and 6.1.1.4'
Co Co 0.3494 0.9721 'International Tables Vol C Tables 4.2.6.8 and 6.1.1.4'

loop_
_geom_angle_atom_site_label_1
_geom_angle_atom_site_label_2
_geom_angle_atom_site_label_3
_geom_angle
N1 Co1 C3 168.13(7)
N1 Co1 C4 127.93(7)
C3 Co1 C4 40.72(8)
N1 Co1 C2 139.98(8)
C3 Co1 C2 40.67(9)
C4 Co1 C2 68.34(8)
N1 Co1 C1 106.25(7)
C3 Co1 C1 67.84(7)
C4 Co1 C1 67.59(7)
C2 Co1 C1 40.42(7)
N1 Co1 C5 101.04(6)
C3 Co1 C5 67.69(7)
C4 Co1 C5 40.11(7)
C2 Co1 C5 67.65(6)
C1 Co1 C5 39.80(6)
N1 Co1 S1 91.02(5)
C3 Co1 S1 99.10(5)
C4 Co1 S1 121.83(5)
C2 Co1 S1 111.02(5)
C1 Co1 S1 148.24(5)
C5 Co1 S1 161.84(5)
S2 N1 Co1 118.32(8)
N2 S1 Co1 107.40(5)
S2 N2 S1 111.22(8)
N1 S2 N2 112.04(7)
C5 C1 C2 108.28(15)
C5 C1 Co1 70.50(9)
C2 C1 Co1 68.91(9)
C5 C1 H1 125.9(12)
C2 C1 H1 125.8(12)
Co1 C1 H1 125.5(13)
C3 C2 C1 107.64(16)
C3 C2 Co1 69.48(10)
C1 C2 Co1 70.68(9)
C3 C2 H2 126.5(15)
C1 C2 H2 125.6(15)
Co1 C2 H2 120.9(16)
C2 C3 C4 107.97(15)
C2 C3 Co1 69.85(9)
C4 C3 Co1 69.90(10)
C2 C3 H3 125.5(16)
C4 C3 H3 126.3(16)
Co1 C3 H3 120.9(16)
C5 C4 C3 107.94(16)
C5 C4 Co1 71.16(8)
C3 C4 Co1 69.38(10)
C5 C4 H4 126.1(15)
C3 C4 H4 125.9(15)
Co1 C4 H4 122.9(15)
C4 C5 C1 108.15(14)
C4 C5 Co1 68.74(8)
C1 C5 Co1 69.71(8)
C4 C5 H5 125.3(13)
C1 C5 H5 126.4(13)
Co1 C5 H5 123.9(13)

loop_
_geom_bond_atom_site_label_1
_geom_bond_atom_site_label_2
_geom_bond_distance
Co1 N1 1.8159(14)
Co1 C3 2.0371(17)
Co1 C4 2.0439(16)
Co1 C2 2.0419(17)
Co1 C1 2.0653(15)
Co1 C5 2.0756(15)
Co1 S1 2.0764(6)
N1 S2 1.5557(14)
S1 N2 1.6568(15)
N2 S2 1.5971(15)
C1 C5 1.409(2)
C1 C2 1.419(2)
C1 H1 0.98(2)
C2 C3 1.417(3)
C2 H2 0.89(3)
C3 C4 1.420(3)
C3 H3 0.92(3)
C4 C5 1.413(2)
C4 H4 0.92(2)
C5 H5 0.99(2)
